data_7215404
loop_
_publ_author_name
'Wang, Wei-Nan'
'Sun, Zhen-Gang'
'Zhu, Yan-Yu'
'Dong, Da-Peng'
'Li, Jing'
'Tong, Fei'
'Huang, Cui-Ying'
'Chen, Kai'
'Li, Chao'
'Jiao, Cheng-Qi'
'Wang, Cheng-Lin'

_publ_section_title
;
 Hydrothermal synthesis, structures, and luminescent properties of four
 new zinc(ii) diphosphonate hybrids with mixed ligands
;
_journal_issue 20
_journal_name_full CrystEngComm
_journal_page_first 6099
_journal_paper_doi 10.1039/c1ce05291h
_journal_volume 13
_journal_year 2011
_chemical_formula_sum 'C14 H16 N2 O8 P2 Zn'
_chemical_formula_weight 467.62
_chemical_name_systematic
;
?
;
_space_group_IT_number 2
_symmetry_cell_setting triclinic
_symmetry_space_group_name_Hall '-P 1'
_symmetry_space_group_name_H-M 'P -1'
_atom_sites_solution_hydrogens geom
_atom_sites_solution_primary direct
_atom_sites_solution_secondary difmap
_audit_creation_method SHELXL-97
_cell_angle_alpha 112.3850(10)
_cell_angle_beta 101.4030(10)
_cell_angle_gamma 90.1070(10)
_cell_formula_units_Z 2
_cell_length_a 8.1777(9)
_cell_length_b 10.4708(12)
_cell_length_c 11.0725(13)
_cell_measurement_reflns_used 1840
_cell_measurement_temperature 295(2)
_cell_measurement_theta_max 27.24
_cell_measurement_theta_min 2.29
_cell_volume 856.24(17)
_computing_cell_refinement 'Bruker SMART'
_computing_data_collection 'Bruker SMART'
_computing_data_reduction 'Bruker SHELXTL'
_computing_molecular_graphics 'Bruker SHELXTL'
_computing_publication_material 'Bruker SHELXTL'
_computing_structure_refinement 'SHELXL-97 (Sheldrick, 1997)'
_computing_structure_solution 'SHELXS-97 (Sheldrick, 1990)'
_diffrn_ambient_temperature 295(2)
_diffrn_measured_fraction_theta_full 0.974
_diffrn_measured_fraction_theta_max 0.974
_diffrn_measurement_device_type 'Smart Apex II CCD'
_diffrn_measurement_method 'omega scans'
_diffrn_radiation_monochromator graphite
_diffrn_radiation_source 'fine-focus sealed tube'
_diffrn_radiation_type MoK\a
_diffrn_radiation_wavelength 0.71073
_diffrn_reflns_av_R_equivalents 0.0159
_diffrn_reflns_av_sigmaI/netI 0.0394
_diffrn_reflns_limit_h_max 9
_diffrn_reflns_limit_h_min -10
_diffrn_reflns_limit_k_max 13
_diffrn_reflns_limit_k_min -13
_diffrn_reflns_limit_l_max 13
_diffrn_reflns_limit_l_min -8
_diffrn_reflns_number 4840
_diffrn_reflns_theta_full 26.50
_diffrn_reflns_theta_max 26.50
_diffrn_reflns_theta_min 2.11
_diffrn_standards_decay_% 0
_diffrn_standards_interval_count 0
_diffrn_standards_interval_time 0
_diffrn_standards_number 0
_exptl_absorpt_coefficient_mu 1.670
_exptl_absorpt_correction_T_max 0.7760
_exptl_absorpt_correction_T_min 0.7206
_exptl_absorpt_correction_type empirical
_exptl_absorpt_process_details sadabs
_exptl_crystal_colour colourless
_exptl_crystal_density_diffrn 1.814
_exptl_crystal_density_method 'not measured'
_exptl_crystal_description block
_exptl_crystal_F_000 476
_exptl_crystal_size_max 0.21
_exptl_crystal_size_mid 0.18
_exptl_crystal_size_min 0.16
_refine_diff_density_max 0.501
_refine_diff_density_min -0.651
_refine_diff_density_rms 0.082
_refine_ls_extinction_method none
_refine_ls_goodness_of_fit_ref 1.034
_refine_ls_hydrogen_treatment constr
_refine_ls_matrix_type full
_refine_ls_number_parameters 244
_refine_ls_number_reflns 3458
_refine_ls_number_restraints 0
_refine_ls_restrained_S_all 1.034
_refine_ls_R_factor_all 0.0507
_refine_ls_R_factor_gt 0.0395
_refine_ls_shift/su_max 0.000
_refine_ls_shift/su_mean 0.000
_refine_ls_structure_factor_coef Fsqd
_refine_ls_weighting_details 'calc w=1/[\s^2^(Fo^2^)+(0.0498P)^2^+0.7385P] where P=(Fo^2^+2Fc^2^)/3'
_refine_ls_weighting_scheme calc
_refine_ls_wR_factor_gt 0.0954
_refine_ls_wR_factor_ref 0.1017
_reflns_number_gt 2833
_reflns_number_total 3458
_reflns_threshold_expression >2sigma(I)
_cod_data_source_file c1ce05291h.txt
_cod_data_source_block szg155
_cod_depositor_comments
;
The following automatic conversions were performed:

'_symmetry_cell_setting' value 'Triclinic' changed to 'triclinic'
according to
/usr/data/users/saulius/automatic-downloads/retrospective/RSC/lib/dictionaries/cif_core.dic
dictionary named 'cif_core.dic' version 2.4.2 from 2011-04-26.

Automatic conversion script
Id: cif_fix_values 2281 2013-09-26 08:29:07Z andrius 
;
_cod_original_sg_symbol_H-M P-1
_cod_database_code 7215404

loop_
_symmetry_equiv_pos_as_xyz
'x, y, z'
'-x, -y, -z'

loop_
_atom_site_label
_atom_site_type_symbol
_atom_site_fract_x
_atom_site_fract_y
_atom_site_fract_z
_atom_site_U_iso_or_equiv
_atom_site_adp_type
_atom_site_occupancy
_atom_site_symmetry_multiplicity
_atom_site_calc_flag
_atom_site_refinement_flags
Zn1 Zn 0.70481(5) 0.17171(4) 0.19538(4) 0.02592(13) Uani 1 1 d .
P1 P 0.47899(10) 0.12800(8) -0.10428(8) 0.0231(2) Uani 1 1 d .
P2 P 0.86586(11) 0.16955(9) -0.04155(9) 0.0252(2) Uani 1 1 d .
O1 O 0.5036(3) 0.1580(2) 0.0435(2) 0.0270(5) Uani 1 1 d .
O2 O 0.3455(3) 0.0146(2) -0.1938(2) 0.0296(5) Uani 1 1 d .
O3 O 0.4466(3) 0.2638(2) -0.1302(3) 0.0331(6) Uani 1 1 d .
O4 O 0.8746(3) 0.1378(2) 0.0829(2) 0.0290(5) Uani 1 1 d .
O5 O 1.0125(3) 0.0998(3) -0.1097(3) 0.0354(6) Uani 1 1 d .
H3A H 0.3736 0.3058 -0.0888 0.053 Uiso 1 1 d R
H5D H 1.0335 0.0285 -0.0923 0.053 Uiso 1 1 d R
O6 O 0.8774(3) 0.3180(2) -0.0226(3) 0.0380(6) Uani 1 1 d .
O7 O 0.6860(3) -0.0688(2) -0.1827(2) 0.0326(6) Uani 1 1 d .
H7A H 0.6461 -0.1179 -0.2611 0.049 Uiso 1 1 d R
O1W O 0.7785(3) 0.5801(3) 0.0136(3) 0.0419(7) Uani 1 1 d .
H1WA H 0.7133 0.5588 -0.0625 0.063 Uiso 1 1 d R
H1WC H 0.8792 0.5883 0.0063 0.063 Uiso 1 1 d R
N1 N 0.6528(4) 0.3769(3) 0.3044(3) 0.0301(6) Uani 1 1 d .
N2 N 0.8665(4) 0.2196(3) 0.3876(3) 0.0295(6) Uani 1 1 d .
C1 C 0.6740(4) 0.0759(3) -0.1624(3) 0.0250(7) Uani 1 1 d .
C2 C 0.6663(5) 0.0854(4) -0.2976(4) 0.0377(9) Uani 1 1 d .
H2A H 0.7455 0.1587 -0.2871 0.056 Uiso 1 1 d R
H2B H 0.5557 0.1043 -0.3314 0.056 Uiso 1 1 d R
H2C H 0.6933 -0.0009 -0.3593 0.056 Uiso 1 1 d R
C3 C 0.7370(4) 0.4319(4) 0.4340(3) 0.0301(8) Uani 1 1 d .
C4 C 0.5504(5) 0.4553(4) 0.2610(4) 0.0390(9) Uani 1 1 d .
H4A H 0.4928 0.4193 0.1722 0.047 Uiso 1 1 d R
C5 C 0.5256(6) 0.5891(4) 0.3430(5) 0.0487(11) Uani 1 1 d .
H5A H 0.4524 0.6408 0.3086 0.058 Uiso 1 1 d R
C6 C 0.6077(6) 0.6442(4) 0.4728(5) 0.0481(11) Uani 1 1 d .
H6A H 0.5912 0.7337 0.5278 0.058 Uiso 1 1 d R
C7 C 0.7186(5) 0.5652(4) 0.5233(4) 0.0371(9) Uani 1 1 d .
C8 C 0.8140(6) 0.6120(4) 0.6586(4) 0.0482(11) Uani 1 1 d .
H8A H 0.8030 0.7007 0.7183 0.058 Uiso 1 1 d R
C9 C 0.9158(6) 0.5327(4) 0.7017(4) 0.0483(11) Uani 1 1 d .
H9A H 0.9804 0.5635 0.7887 0.058 Uiso 1 1 d R
C10 C 0.9379(5) 0.3948(4) 0.6130(3) 0.0354(9) Uani 1 1 d .
C11 C 1.0473(5) 0.3067(4) 0.6497(4) 0.0443(10) Uani 1 1 d .
H11A H 1.1073 0.3338 0.7373 0.053 Uiso 1 1 d R
C12 C 1.0663(5) 0.1810(4) 0.5564(4) 0.0425(10) Uani 1 1 d .
H12A H 1.1403 0.1223 0.5789 0.051 Uiso 1 1 d R
C13 C 0.9726(5) 0.1408(4) 0.4268(4) 0.0363(8) Uani 1 1 d .
H13A H 0.9847 0.0538 0.3644 0.044 Uiso 1 1 d R
C14 C 0.8499(4) 0.3465(3) 0.4798(3) 0.0288(7) Uani 1 1 d .

loop_
_atom_site_aniso_label
_atom_site_aniso_U_11
_atom_site_aniso_U_22
_atom_site_aniso_U_33
_atom_site_aniso_U_23
_atom_site_aniso_U_13
_atom_site_aniso_U_12
Zn1 0.0296(2) 0.0243(2) 0.0199(2) 0.00493(16) 0.00377(16) 0.00404(15)
P1 0.0247(4) 0.0220(4) 0.0224(4) 0.0092(3) 0.0033(3) 0.0049(3)
P2 0.0248(4) 0.0239(4) 0.0261(5) 0.0087(4) 0.0058(4) 0.0036(3)
O1 0.0277(12) 0.0292(12) 0.0219(12) 0.0080(10) 0.0044(10) 0.0060(9)
O2 0.0275(12) 0.0289(12) 0.0287(13) 0.0109(10) -0.0015(10) -0.0003(10)
O3 0.0386(14) 0.0276(13) 0.0400(15) 0.0179(11) 0.0142(12) 0.0129(11)
O4 0.0253(12) 0.0339(13) 0.0258(12) 0.0102(11) 0.0040(10) 0.0058(10)
O5 0.0312(13) 0.0419(15) 0.0402(15) 0.0200(12) 0.0152(12) 0.0111(11)
O6 0.0401(14) 0.0260(13) 0.0441(16) 0.0124(12) 0.0030(12) 0.0000(11)
O7 0.0390(14) 0.0181(11) 0.0321(13) 0.0012(10) 0.0060(11) 0.0071(10)
O1W 0.0396(15) 0.0409(15) 0.0460(16) 0.0159(13) 0.0129(13) 0.0127(12)
N1 0.0360(16) 0.0271(15) 0.0252(15) 0.0073(12) 0.0084(13) 0.0033(12)
N2 0.0374(16) 0.0265(15) 0.0224(15) 0.0076(12) 0.0055(13) 0.0008(12)
C1 0.0301(17) 0.0228(16) 0.0209(16) 0.0073(14) 0.0052(14) 0.0059(13)
C2 0.039(2) 0.048(2) 0.0283(19) 0.0163(18) 0.0104(17) 0.0112(17)
C3 0.0349(19) 0.0273(18) 0.0252(18) 0.0043(15) 0.0119(15) -0.0020(14)
C4 0.045(2) 0.037(2) 0.040(2) 0.0185(18) 0.0128(18) 0.0120(17)
C5 0.053(3) 0.037(2) 0.069(3) 0.028(2) 0.025(2) 0.0152(19)
C6 0.058(3) 0.0248(19) 0.059(3) 0.0054(19) 0.030(2) 0.0010(18)
C7 0.044(2) 0.0234(18) 0.040(2) 0.0017(16) 0.0215(18) -0.0039(16)
C8 0.054(3) 0.035(2) 0.038(2) -0.0104(18) 0.020(2) -0.0109(19)
C9 0.054(3) 0.046(2) 0.027(2) -0.0052(18) 0.0091(19) -0.013(2)
C10 0.036(2) 0.042(2) 0.0224(18) 0.0060(16) 0.0053(15) -0.0109(16)
C11 0.045(2) 0.057(3) 0.0263(19) 0.0182(19) -0.0064(17) -0.0159(19)
C12 0.043(2) 0.043(2) 0.041(2) 0.0222(19) -0.0028(19) -0.0026(18)
C13 0.040(2) 0.034(2) 0.033(2) 0.0150(17) 0.0020(17) 0.0021(16)
C14 0.0328(18) 0.0283(18) 0.0229(17) 0.0060(14) 0.0086(15) -0.0038(14)

loop_
_atom_type_symbol
_atom_type_description
_atom_type_scat_dispersion_real
_atom_type_scat_dispersion_imag
_atom_type_scat_source
C C 0.0033 0.0016 'International Tables Vol C Tables 4.2.6.8 and 6.1.1.4'
H H 0.0000 0.0000 'International Tables Vol C Tables 4.2.6.8 and 6.1.1.4'
N N 0.0061 0.0033 'International Tables Vol C Tables 4.2.6.8 and 6.1.1.4'
O O 0.0106 0.0060 'International Tables Vol C Tables 4.2.6.8 and 6.1.1.4'
P P 0.1023 0.0942 'International Tables Vol C Tables 4.2.6.8 and 6.1.1.4'
Zn Zn 0.2839 1.4301 'International Tables Vol C Tables 4.2.6.8 and 6.1.1.4'

loop_
_geom_angle_atom_site_label_1
_geom_angle_atom_site_label_2
_geom_angle_atom_site_label_3
_geom_angle
_geom_angle_site_symmetry_1
_geom_angle_site_symmetry_3
O2 Zn1 O4 102.83(10) 2_655 .
O2 Zn1 O1 95.76(9) 2_655 .
O4 Zn1 O1 95.28(9) . .
O2 Zn1 N1 136.09(11) 2_655 .
O4 Zn1 N1 120.16(10) . .
O1 Zn1 N1 89.20(10) . .
O2 Zn1 N2 87.21(10) 2_655 .
O4 Zn1 N2 99.80(10) . .
O1 Zn1 N2 163.59(10) . .
N1 Zn1 N2 77.67(11) . .
O2 P1 O1 115.03(14) . .
O2 P1 O3 110.37(14) . .
O1 P1 O3 110.50(14) . .
O2 P1 C1 106.28(14) . .
O1 P1 C1 110.50(14) . .
O3 P1 C1 103.45(14) . .
O6 P2 O4 117.25(15) . .
O6 P2 O5 107.76(15) . .
O4 P2 O5 107.90(13) . .
O6 P2 C1 111.20(15) . .
O4 P2 C1 107.42(14) . .
O5 P2 C1 104.53(14) . .
P1 O1 Zn1 135.56(14) . .
P1 O2 Zn1 130.82(14) . 2_655
P1 O3 H3A 109.5 . .
P2 O4 Zn1 127.14(13) . .
P2 O5 H5D 108.7 . .
C1 O7 H7A 109.6 . .
H1WA O1W H1WC 109.5 . .
C4 N1 C3 117.7(3) . .
C4 N1 Zn1 127.9(3) . .
C3 N1 Zn1 114.5(2) . .
C13 N2 C14 117.7(3) . .
C13 N2 Zn1 128.5(2) . .
C14 N2 Zn1 113.8(2) . .
O7 C1 C2 107.1(3) . .
O7 C1 P2 105.8(2) . .
C2 C1 P2 111.2(2) . .
O7 C1 P1 107.3(2) . .
C2 C1 P1 110.5(2) . .
P2 C1 P1 114.42(17) . .
C1 C2 H2A 109.4 . .
C1 C2 H2B 109.6 . .
H2A C2 H2B 109.5 . .
C1 C2 H2C 109.4 . .
H2A C2 H2C 109.5 . .
H2B C2 H2C 109.5 . .
N1 C3 C7 123.4(3) . .
N1 C3 C14 117.3(3) . .
C7 C3 C14 119.3(3) . .
N1 C4 C5 122.5(4) . .
N1 C4 H4A 118.6 . .
C5 C4 H4A 118.9 . .
C6 C5 C4 120.2(4) . .
C6 C5 H5A 120.0 . .
C4 C5 H5A 119.8 . .
C5 C6 C7 119.4(4) . .
C5 C6 H6A 120.3 . .
C7 C6 H6A 120.3 . .
C3 C7 C6 116.8(4) . .
C3 C7 C8 118.4(4) . .
C6 C7 C8 124.8(4) . .
C9 C8 C7 122.4(4) . .
C9 C8 H8A 118.8 . .
C7 C8 H8A 118.8 . .
C8 C9 C10 120.9(4) . .
C8 C9 H9A 122.7 . .
C10 C9 H9A 116.4 . .
C14 C10 C11 117.3(3) . .
C14 C10 C9 118.4(4) . .
C11 C10 C9 124.3(4) . .
C12 C11 C10 119.8(4) . .
C12 C11 H11A 119.8 . .
C10 C11 H11A 120.4 . .
C11 C12 C13 119.1(4) . .
C11 C12 H12A 120.7 . .
C13 C12 H12A 120.2 . .
N2 C13 C12 123.4(4) . .
N2 C13 H13A 118.3 . .
C12 C13 H13A 118.4 . .
N2 C14 C10 122.7(3) . .
N2 C14 C3 116.7(3) . .
C10 C14 C3 120.6(3) . .

loop_
_geom_bond_atom_site_label_1
_geom_bond_atom_site_label_2
_geom_bond_distance
_geom_bond_site_symmetry_2
Zn1 O2 1.986(2) 2_655
Zn1 O4 1.988(2) .
Zn1 O1 2.068(2) .
Zn1 N1 2.118(3) .
Zn1 N2 2.145(3) .
P1 O2 1.502(2) .
P1 O1 1.515(2) .
P1 O3 1.568(2) .
P1 C1 1.843(3) .
P2 O6 1.487(3) .
P2 O4 1.525(2) .
P2 O5 1.576(2) .
P2 C1 1.838(3) .
O2 Zn1 1.986(2) 2_655
O3 H3A 0.8456 .
O5 H5D 0.8488 .
O7 C1 1.451(4) .
O7 H7A 0.8200 .
O1W H1WA 0.8500 .
O1W H1WC 0.8500 .
N1 C4 1.323(5) .
N1 C3 1.358(4) .
N2 C13 1.322(5) .
N2 C14 1.360(4) .
C1 C2 1.527(5) .
C2 H2A 0.9600 .
C2 H2B 0.9600 .
C2 H2C 0.9600 .
C3 C7 1.399(5) .
C3 C14 1.439(5) .
C4 C5 1.391(5) .
C4 H4A 0.9300 .
C5 C6 1.354(6) .
C5 H5A 0.9300 .
C6 C7 1.405(6) .
C6 H6A 0.9300 .
C7 C8 1.438(6) .
C8 C9 1.326(6) .
C8 H8A 0.9300 .
C9 C10 1.439(5) .
C9 H9A 0.9344 .
C10 C14 1.400(5) .
C10 C11 1.400(6) .
C11 C12 1.361(6) .
C11 H11A 0.9300 .
C12 C13 1.389(5) .
C12 H12A 0.9300 .
C13 H13A 0.9299 .

loop_
_geom_torsion_atom_site_label_1
_geom_torsion_atom_site_label_2
_geom_torsion_atom_site_label_3
_geom_torsion_atom_site_label_4
_geom_torsion
_geom_torsion_site_symmetry_1
_geom_torsion_site_symmetry_4
O2 P1 O1 Zn1 127.21(19) . .
O3 P1 O1 Zn1 -107.0(2) . .
C1 P1 O1 Zn1 6.9(2) . .
O2 Zn1 O1 P1 -101.4(2) 2_655 .
O4 Zn1 O1 P1 2.1(2) . .
N1 Zn1 O1 P1 122.4(2) . .
N2 Zn1 O1 P1 158.9(3) . .
O1 P1 O2 Zn1 -44.9(2) . 2_655
O3 P1 O2 Zn1 -170.77(16) . 2_655
C1 P1 O2 Zn1 77.7(2) . 2_655
O6 P2 O4 Zn1 68.4(2) . .
O5 P2 O4 Zn1 -169.84(15) . .
C1 P2 O4 Zn1 -57.6(2) . .
O2 Zn1 O4 P2 124.22(17) 2_655 .
O1 Zn1 O4 P2 27.07(18) . .
N1 Zn1 O4 P2 -65.1(2) . .
N2 Zn1 O4 P2 -146.43(17) . .
O2 Zn1 N1 C4 -109.6(3) 2_655 .
O4 Zn1 N1 C4 83.6(3) . .
O1 Zn1 N1 C4 -12.1(3) . .
N2 Zn1 N1 C4 177.8(3) . .
O2 Zn1 N1 C3 70.6(3) 2_655 .
O4 Zn1 N1 C3 -96.3(2) . .
O1 Zn1 N1 C3 168.1(2) . .
N2 Zn1 N1 C3 -2.0(2) . .
O2 Zn1 N2 C13 42.1(3) 2_655 .
O4 Zn1 N2 C13 -60.4(3) . .
O1 Zn1 N2 C13 143.1(4) . .
N1 Zn1 N2 C13 -179.4(3) . .
O2 Zn1 N2 C14 -135.4(2) 2_655 .
O4 Zn1 N2 C14 122.1(2) . .
O1 Zn1 N2 C14 -34.4(5) . .
N1 Zn1 N2 C14 3.1(2) . .
O6 P2 C1 O7 174.1(2) . .
O4 P2 C1 O7 -56.3(2) . .
O5 P2 C1 O7 58.1(2) . .
O6 P2 C1 C2 58.2(3) . .
O4 P2 C1 C2 -172.3(2) . .
O5 P2 C1 C2 -57.8(3) . .
O6 P2 C1 P1 -67.9(2) . .
O4 P2 C1 P1 61.6(2) . .
O5 P2 C1 P1 176.11(16) . .
O2 P1 C1 O7 -45.8(2) . .
O1 P1 C1 O7 79.6(2) . .
O3 P1 C1 O7 -162.1(2) . .
O2 P1 C1 C2 70.6(3) . .
O1 P1 C1 C2 -164.0(2) . .
O3 P1 C1 C2 -45.7(3) . .
O2 P1 C1 P2 -162.96(16) . .
O1 P1 C1 P2 -37.5(2) . .
O3 P1 C1 P2 80.8(2) . .
C4 N1 C3 C7 1.1(5) . .
Zn1 N1 C3 C7 -179.1(3) . .
C4 N1 C3 C14 -179.2(3) . .
Zn1 N1 C3 C14 0.7(4) . .
C3 N1 C4 C5 -0.7(6) . .
Zn1 N1 C4 C5 179.5(3) . .
N1 C4 C5 C6 0.0(6) . .
C4 C5 C6 C7 0.3(6) . .
N1 C3 C7 C6 -0.7(5) . .
C14 C3 C7 C6 179.5(3) . .
N1 C3 C7 C8 179.7(3) . .
C14 C3 C7 C8 0.0(5) . .
C5 C6 C7 C3 0.0(6) . .
C5 C6 C7 C8 179.5(4) . .
C3 C7 C8 C9 -1.2(6) . .
C6 C7 C8 C9 179.3(4) . .
C7 C8 C9 C10 1.1(6) . .
C8 C9 C10 C14 0.3(6) . .
C8 C9 C10 C11 177.7(4) . .
C14 C10 C11 C12 1.0(6) . .
C9 C10 C11 C12 -176.3(4) . .
C10 C11 C12 C13 -1.7(6) . .
C14 N2 C13 C12 0.3(6) . .
Zn1 N2 C13 C12 -177.1(3) . .
C11 C12 C13 N2 1.1(6) . .
C13 N2 C14 C10 -1.0(5) . .
Zn1 N2 C14 C10 176.7(3) . .
C13 N2 C14 C3 178.4(3) . .
Zn1 N2 C14 C3 -3.8(4) . .
C11 C10 C14 N2 0.4(5) . .
C9 C10 C14 N2 177.9(3) . .
C11 C10 C14 C3 -179.1(3) . .
C9 C10 C14 C3 -1.6(5) . .
N1 C3 C14 N2 2.2(5) . .
C7 C3 C14 N2 -178.1(3) . .
N1 C3 C14 C10 -178.4(3) . .
C7 C3 C14 C10 1.4(5) . .
